data_4345163
loop_
_publ_author_name
'Mendoza-Espinosa, Daniel'
'Alvarez-Hern\'andez, Alejandro'
'Angeles-Beltr\'an, Deyanira'
'Negr\'on-Silva, Guillermo E'
'Su\'arez-Castillo, Oscar R'
'V\'asquez-P\'erez, Jos\'e M'

_publ_section_title
;
 Bridged N-Heterocyclic/Mesoionic (NHC/MIC) Heterodicarbenes as Ligands
 for Transition Metal Complexes.
;
_journal_issue 4
_journal_name_full 'Inorganic chemistry'
_journal_page_first 2092
_journal_page_last 2099
_journal_paper_doi 10.1021/acs.inorgchem.6b02778
_journal_volume 56
_journal_year 2017
_chemical_formula_moiety 'C28H34N5Pd, C3H5I2Pd,CH2Cl2'
_chemical_formula_sum 'C32 H41 Cl2 I2 N5 Pd2'
_chemical_formula_weight 1033.20
_chemical_name_systematic
; 
 ? 
;
_space_group_IT_number 61
_symmetry_cell_setting orthorhombic
_symmetry_space_group_name_Hall '-P 2ac 2ab'
_symmetry_space_group_name_H-M 'P b c a'
_atom_sites_solution_hydrogens geom
_atom_sites_solution_primary direct
_atom_sites_solution_secondary difmap
_audit_creation_method SHELXL-97
_cell_angle_alpha 90.00
_cell_angle_beta 90.00
_cell_angle_gamma 90.00
_cell_formula_units_Z 8
_cell_length_a 21.6108(8)
_cell_length_b 13.2513(6)
_cell_length_c 26.3273(12)
_cell_measurement_reflns_used 500
_cell_measurement_temperature 293(2)
_cell_measurement_theta_max 25
_cell_measurement_theta_min 2
_cell_volume 7539.4(6)
_computing_cell_refinement CrisAlisPro
_computing_data_collection 'Agilent Gemini'
_computing_data_reduction CrisAlisPro
_computing_molecular_graphics ORTEP
_computing_publication_material ORTEP
_computing_structure_refinement 'SHELXL-97 (Sheldrick, 1997)'
_computing_structure_solution 'SHELXS-97 (Sheldrick, 1990)'
_diffrn_ambient_temperature 293(2)
_diffrn_detector_area_resol_mean 'not recorded'
_diffrn_measured_fraction_theta_full 0.998
_diffrn_measured_fraction_theta_max 0.998
_diffrn_measurement_device_type 'phi and omega scans'
_diffrn_measurement_method 'not recorded'
_diffrn_radiation_monochromator graphite
_diffrn_radiation_source 'fine-focus sealed tube'
_diffrn_radiation_type MoK\a
_diffrn_radiation_wavelength 0.71073
_diffrn_reflns_av_R_equivalents 0.0669
_diffrn_reflns_av_sigmaI/netI 0.0235
_diffrn_reflns_limit_h_max 25
_diffrn_reflns_limit_h_min -25
_diffrn_reflns_limit_k_max 15
_diffrn_reflns_limit_k_min -15
_diffrn_reflns_limit_l_max 31
_diffrn_reflns_limit_l_min -31
_diffrn_reflns_number 109660
_diffrn_reflns_theta_full 25.00
_diffrn_reflns_theta_max 25.00
_diffrn_reflns_theta_min 3.07
_diffrn_standards_interval_count 'not recorded'
_diffrn_standards_interval_time 'not recorded'
_diffrn_standards_number 'not recorded'
_exptl_absorpt_coefficient_mu 2.762
_exptl_absorpt_correction_T_max 0.699
_exptl_absorpt_correction_T_min 0.580
_exptl_absorpt_correction_type multi-scan
_exptl_absorpt_process_details sadabs
_exptl_crystal_colour Yellow
_exptl_crystal_density_diffrn 1.820
_exptl_crystal_density_method 'not measured'
_exptl_crystal_description Block
_exptl_crystal_F_000 4000
_exptl_crystal_size_max 0.20
_exptl_crystal_size_mid 0.18
_exptl_crystal_size_min 0.13
_refine_diff_density_max 1.436
_refine_diff_density_min -1.039
_refine_diff_density_rms 0.161
_refine_ls_extinction_method none
_refine_ls_goodness_of_fit_ref 1.144
_refine_ls_hydrogen_treatment constr
_refine_ls_matrix_type full
_refine_ls_number_parameters 388
_refine_ls_number_reflns 6632
_refine_ls_number_restraints 0
_refine_ls_restrained_S_all 1.144
_refine_ls_R_factor_all 0.0922
_refine_ls_R_factor_gt 0.0653
_refine_ls_shift/su_max 0.017
_refine_ls_shift/su_mean 0.001
_refine_ls_structure_factor_coef Fsqd
_refine_ls_weighting_details 'calc w=1/[\s^2^(Fo^2^)+(0.0478P)^2^+146.4992P] where P=(Fo^2^+2Fc^2^)/3'
_refine_ls_weighting_scheme calc
_refine_ls_wR_factor_gt 0.1607
_refine_ls_wR_factor_ref 0.1904
_reflns_number_gt 5005
_reflns_number_total 6632
_reflns_threshold_expression >2sigma(I)
_cod_data_source_file ic6b02778_si_001.cif
_cod_data_source_block dm-63
_cod_depositor_comments
;
The following automatic conversions were performed:

'_symmetry_cell_setting' value 'Orthorhombic' changed to
'orthorhombic' according to
/usr/data/users/saulius/crontab/automatic-downloads/rss-feeds/ACS/lib/dictionaries/cif_core.dic
dictionary named 'cif_core.dic' version 2.4.2 from 2011-04-26.

Automatic conversion script
Id: cif_fix_values 4268 2015-11-12 08:31:59Z antanas 

 Adding full bibliography for 4345162--4345163.cif.
;
_cod_original_sg_symbol_H-M Pbca
_cod_database_code 4345163

loop_
_symmetry_equiv_pos_as_xyz
'x, y, z'
'-x+1/2, -y, z+1/2'
'x+1/2, -y+1/2, -z'
'-x, y+1/2, -z+1/2'
'-x, -y, -z'
'x-1/2, y, -z-1/2'
'-x-1/2, y-1/2, z'
'x, -y-1/2, z-1/2'

loop_
_atom_site_label
_atom_site_type_symbol
_atom_site_fract_x
_atom_site_fract_y
_atom_site_fract_z
_atom_site_U_iso_or_equiv
_atom_site_adp_type
_atom_site_occupancy
_atom_site_symmetry_multiplicity
_atom_site_calc_flag
_atom_site_refinement_flags
Pd1 Pd 0.03220(4) 0.49341(6) 0.24225(3) 0.0357(2) Uani 1 1 d .
N5 N 0.0374(4) 0.5992(7) 0.1354(3) 0.042(2) Uani 1 1 d .
N4 N 0.0673(5) 0.6702(8) 0.1092(4) 0.054(3) Uani 1 1 d .
N3 N 0.1091(4) 0.7036(7) 0.1414(3) 0.046(2) Uani 1 1 d .
N2 N 0.1214(4) 0.6600(6) 0.2786(3) 0.041(2) Uani 1 1 d .
N1 N 0.0764(5) 0.5941(8) 0.3433(4) 0.049(2) Uani 1 1 d .
C1 C 0.0807(5) 0.5858(8) 0.2911(4) 0.038(2) Uani 1 1 d .
C15 C 0.0580(5) 0.5869(8) 0.1841(4) 0.037(2) Uani 1 1 d .
C27 C -0.0044(8) 0.3427(9) 0.2464(5) 0.064(4) Uani 1 1 d .
H27A H 0.0239 0.2852 0.2439 0.076 Uiso 1 1 calc R
C16 C 0.1525(7) 0.7803(11) 0.1246(6) 0.073(4) Uani 1 1 d .
H16A H 0.1433 0.7989 0.0902 0.109 Uiso 1 1 calc R
H16B H 0.1939 0.7542 0.1265 0.109 Uiso 1 1 calc R
H16C H 0.1491 0.8386 0.1461 0.109 Uiso 1 1 calc R
C21 C -0.1212(6) 0.5267(10) 0.0985(5) 0.056(3) Uani 1 1 d .
H21A H -0.1617 0.5457 0.1056 0.067 Uiso 1 1 calc R
C7 C -0.0163(8) 0.4138(10) 0.4485(5) 0.063(4) Uani 1 1 d .
C14 C 0.1055(5) 0.6573(8) 0.1866(4) 0.038(2) Uani 1 1 d .
C6 C -0.0478(7) 0.4904(10) 0.4239(5) 0.061(3) Uani 1 1 d .
H6A H -0.0889 0.5031 0.4320 0.073 Uiso 1 1 calc R
C8 C 0.0450(8) 0.3966(11) 0.4379(5) 0.069(4) Uani 1 1 d .
H8A H 0.0659 0.3459 0.4553 0.082 Uiso 1 1 calc R
C2 C 0.1427(6) 0.7109(10) 0.3207(5) 0.054(3) Uani 1 1 d .
H2A H 0.1714 0.7632 0.3211 0.065 Uiso 1 1 calc R
C3 C 0.1144(6) 0.6711(10) 0.3609(5) 0.058(3) Uani 1 1 d .
H3A H 0.1191 0.6911 0.3945 0.070 Uiso 1 1 calc R
C22 C -0.0734(5) 0.5772(9) 0.1214(4) 0.046(3) Uani 1 1 d .
C25 C -0.1640(8) 0.3934(13) 0.0402(7) 0.100(6) Uani 1 1 d .
H25A H -0.2024 0.4211 0.0521 0.150 Uiso 1 1 calc R
H25B H -0.1621 0.3229 0.0486 0.150 Uiso 1 1 calc R
H25C H -0.1614 0.4013 0.0040 0.150 Uiso 1 1 calc R
C26 C -0.0257(6) 0.3893(9) 0.2019(5) 0.055(3) Uani 1 1 d .
H26A H -0.0695 0.4053 0.2006 0.066 Uiso 1 1 calc R
H26B H -0.0095 0.3633 0.1701 0.066 Uiso 1 1 calc R
C18 C 0.0011(6) 0.4678(9) 0.0760(4) 0.047(3) Uani 1 1 d .
C23 C -0.0867(6) 0.6629(11) 0.1585(6) 0.067(4) Uani 1 1 d .
H23A H -0.1306 0.6723 0.1614 0.101 Uiso 1 1 calc R
H23B H -0.0681 0.7240 0.1463 0.101 Uiso 1 1 calc R
H23C H -0.0699 0.6464 0.1912 0.101 Uiso 1 1 calc R
C11 C -0.0532(7) 0.6313(11) 0.3606(6) 0.075(4) Uani 1 1 d .
H11A H -0.0954 0.6323 0.3720 0.113 Uiso 1 1 calc R
H11B H -0.0521 0.6199 0.3246 0.113 Uiso 1 1 calc R
H11C H -0.0340 0.6949 0.3682 0.113 Uiso 1 1 calc R
C20 C -0.1106(7) 0.4481(11) 0.0651(5) 0.065(4) Uani 1 1 d .
C5 C -0.0188(6) 0.5481(9) 0.3873(4) 0.049(3) Uani 1 1 d .
C24 C 0.0652(7) 0.4391(12) 0.0644(6) 0.074(4) Uani 1 1 d .
H24A H 0.0653 0.3840 0.0408 0.111 Uiso 1 1 calc R
H24B H 0.0857 0.4189 0.0952 0.111 Uiso 1 1 calc R
H24C H 0.0865 0.4957 0.0498 0.111 Uiso 1 1 calc R
C10 C 0.1447(7) 0.4317(14) 0.3898(7) 0.084(5) Uani 1 1 d .
H10A H 0.1591 0.3763 0.4101 0.126 Uiso 1 1 calc R
H10B H 0.1689 0.4907 0.3972 0.126 Uiso 1 1 calc R
H10C H 0.1488 0.4151 0.3545 0.126 Uiso 1 1 calc R
C12 C -0.0489(9) 0.3514(12) 0.4893(5) 0.089(6) Uani 1 1 d .
H12A H -0.0208 0.3019 0.5026 0.134 Uiso 1 1 calc R
H12B H -0.0842 0.3182 0.4748 0.134 Uiso 1 1 calc R
H12C H -0.0623 0.3950 0.5163 0.134 Uiso 1 1 calc R
C13 C 0.1484(5) 0.6783(9) 0.2287(4) 0.045(3) Uani 1 1 d .
H13A H 0.1849 0.6364 0.2248 0.054 Uiso 1 1 calc R
H13B H 0.1614 0.7483 0.2267 0.054 Uiso 1 1 calc R
C28 C -0.0146(7) 0.3851(9) 0.2922(5) 0.065(4) Uani 1 1 d .
H28A H 0.0093 0.3588 0.3204 0.078 Uiso 1 1 calc R
H28B H -0.0574 0.3997 0.3008 0.078 Uiso 1 1 calc R
C4 C 0.0436(6) 0.5297(9) 0.3778(4) 0.048(3) Uani 1 1 d .
C9 C 0.0764(6) 0.4528(10) 0.4021(5) 0.056(3) Uani 1 1 d .
C17 C -0.0124(5) 0.5475(8) 0.1100(4) 0.043(3) Uani 1 1 d .
C19 C -0.0501(7) 0.4221(11) 0.0541(5) 0.065(4) Uani 1 1 d .
H19A H -0.0434 0.3708 0.0307 0.077 Uiso 1 1 calc R
I1 I 0.24970(5) 0.52326(8) 0.12060(4) 0.0690(3) Uani 1 1 d .
I2 I 0.29489(6) 0.49310(8) 0.26972(5) 0.0893(4) Uani 1 1 d .
Pd2 Pd 0.22317(4) 0.40868(7) 0.20103(4) 0.0488(3) Uani 1 1 d .
C29 C 0.1520(7) 0.3266(11) 0.1659(6) 0.070(4) Uani 1 1 d .
H29A H 0.1103 0.3517 0.1708 0.084 Uiso 1 1 calc R
H29B H 0.1600 0.3035 0.1315 0.084 Uiso 1 1 calc R
C30 C 0.1761(6) 0.2680(10) 0.2047(6) 0.065(4) Uani 1 1 d .
H30A H 0.1973 0.2039 0.1980 0.078 Uiso 1 1 calc R
C31 C 0.1764(7) 0.3137(11) 0.2537(6) 0.071(4) Uani 1 1 d .
H31A H 0.2017 0.2815 0.2795 0.086 Uiso 1 1 calc R
H31B H 0.1369 0.3378 0.2664 0.086 Uiso 1 1 calc R
Cl1 Cl 0.2659(5) 0.1425(8) 0.4648(5) 0.265(7) Uani 1 1 d .
Cl2 Cl 0.1911(6) 0.2736(7) 0.5224(4) 0.206(4) Uani 1 1 d .
C32 C 0.2083(16) 0.158(2) 0.5053(14) 0.200(16) Uani 1 1 d .
H32A H 0.1715 0.1281 0.4905 0.240 Uiso 1 1 calc R
H32B H 0.2180 0.1201 0.5358 0.240 Uiso 1 1 calc R

loop_
_atom_site_aniso_label
_atom_site_aniso_U_11
_atom_site_aniso_U_22
_atom_site_aniso_U_33
_atom_site_aniso_U_23
_atom_site_aniso_U_13
_atom_site_aniso_U_12
Pd1 0.0379(4) 0.0308(4) 0.0383(4) 0.0038(3) -0.0014(3) -0.0047(3)
N5 0.040(5) 0.049(5) 0.038(5) 0.009(4) 0.006(4) -0.002(4)
N4 0.051(6) 0.061(7) 0.048(6) 0.012(5) -0.005(5) -0.012(5)
N3 0.047(5) 0.048(6) 0.044(5) 0.015(4) 0.000(4) -0.009(4)
N2 0.036(5) 0.035(5) 0.051(5) 0.004(4) -0.004(4) -0.004(4)
N1 0.056(6) 0.050(6) 0.041(5) -0.008(4) -0.002(4) -0.005(5)
C1 0.039(6) 0.036(6) 0.041(6) 0.003(5) 0.000(5) -0.004(5)
C15 0.043(6) 0.033(5) 0.035(5) -0.002(4) -0.004(4) -0.003(5)
C27 0.097(11) 0.029(6) 0.065(8) 0.001(6) 0.000(7) -0.031(7)
C16 0.071(9) 0.062(9) 0.085(10) 0.026(8) -0.001(8) -0.030(7)
C21 0.049(7) 0.054(7) 0.065(8) 0.009(6) -0.002(6) -0.008(6)
C7 0.098(11) 0.042(7) 0.047(7) -0.010(6) -0.006(7) -0.012(7)
C14 0.034(5) 0.029(5) 0.052(6) 0.003(5) 0.005(5) 0.001(4)
C6 0.073(9) 0.063(8) 0.046(7) -0.007(6) 0.016(6) -0.010(7)
C8 0.103(12) 0.057(8) 0.046(7) 0.007(6) -0.012(8) 0.007(8)
C2 0.051(7) 0.052(7) 0.060(8) -0.004(6) -0.011(6) -0.013(6)
C3 0.067(8) 0.059(8) 0.048(7) -0.005(6) -0.014(6) -0.016(7)
C22 0.048(7) 0.043(6) 0.045(6) 0.001(5) -0.007(5) -0.001(5)
C25 0.094(13) 0.080(12) 0.126(15) -0.019(11) -0.043(12) -0.029(10)
C26 0.070(8) 0.039(6) 0.057(7) 0.004(6) -0.013(6) -0.008(6)
C18 0.054(7) 0.056(7) 0.032(6) 0.007(5) -0.007(5) -0.002(6)
C23 0.055(8) 0.066(9) 0.080(10) -0.016(8) 0.004(7) 0.004(7)
C11 0.069(10) 0.069(9) 0.088(11) 0.016(8) 0.012(8) 0.016(8)
C20 0.075(10) 0.058(8) 0.064(8) 0.001(7) -0.020(7) -0.015(7)
C5 0.063(8) 0.040(6) 0.043(6) 0.002(5) 0.010(6) 0.000(6)
C24 0.071(10) 0.080(10) 0.071(9) -0.013(8) -0.001(8) 0.022(8)
C10 0.061(9) 0.094(12) 0.096(12) 0.004(10) -0.011(8) 0.007(9)
C12 0.141(16) 0.080(11) 0.046(8) 0.016(7) -0.001(9) -0.041(11)
C13 0.038(6) 0.049(7) 0.048(6) 0.001(5) -0.001(5) -0.006(5)
C28 0.083(10) 0.045(7) 0.067(9) 0.002(6) 0.006(7) -0.027(7)
C4 0.069(8) 0.039(6) 0.037(6) 0.003(5) -0.002(6) -0.002(6)
C9 0.067(8) 0.049(7) 0.053(7) -0.005(6) -0.020(6) 0.004(6)
C17 0.055(7) 0.034(6) 0.040(6) 0.017(5) -0.009(5) -0.017(5)
C19 0.077(10) 0.061(8) 0.056(8) -0.013(7) -0.016(7) 0.008(7)
I1 0.0694(6) 0.0616(6) 0.0759(6) 0.0080(5) 0.0087(5) 0.0004(5)
I2 0.0954(8) 0.0604(6) 0.1123(9) 0.0087(6) -0.0567(7) -0.0128(6)
Pd2 0.0401(5) 0.0393(5) 0.0668(6) 0.0005(4) -0.0033(4) 0.0009(4)
C29 0.056(8) 0.075(10) 0.080(10) 0.002(8) -0.013(7) -0.014(7)
C30 0.055(8) 0.046(7) 0.093(11) -0.001(7) -0.006(8) -0.009(6)
C31 0.056(8) 0.072(10) 0.086(11) 0.035(9) 0.000(7) -0.011(7)
Cl1 0.222(10) 0.203(10) 0.370(15) -0.126(10) 0.170(11) -0.114(8)
Cl2 0.294(12) 0.149(7) 0.175(8) -0.001(6) 0.073(8) -0.028(8)
C32 0.22(4) 0.16(3) 0.22(4) -0.07(3) 0.07(3) -0.03(3)

loop_
_atom_type_symbol
_atom_type_description
_atom_type_scat_dispersion_real
_atom_type_scat_dispersion_imag
_atom_type_scat_source
C C 0.0033 0.0016 'International Tables Vol C Tables 4.2.6.8 and 6.1.1.4'
H H 0.0000 0.0000 'International Tables Vol C Tables 4.2.6.8 and 6.1.1.4'
Cl Cl 0.1484 0.1585 'International Tables Vol C Tables 4.2.6.8 and 6.1.1.4'
I I -0.4742 1.8119 'International Tables Vol C Tables 4.2.6.8 and 6.1.1.4'
N N 0.0061 0.0033 'International Tables Vol C Tables 4.2.6.8 and 6.1.1.4'
Pd Pd -0.9988 1.0072 'International Tables Vol C Tables 4.2.6.8 and 6.1.1.4'

loop_
_geom_angle_atom_site_label_1
_geom_angle_atom_site_label_2
_geom_angle_atom_site_label_3
_geom_angle
C15 Pd1 C1 88.2(4)
C15 Pd1 C26 100.2(4)
C1 Pd1 C26 171.0(5)
C15 Pd1 C27 134.5(5)
C1 Pd1 C27 134.9(5)
C26 Pd1 C27 38.1(5)
C15 Pd1 C28 165.9(5)
C1 Pd1 C28 104.4(5)
C26 Pd1 C28 66.8(5)
C27 Pd1 C28 36.1(5)
N4 N5 C15 114.3(9)
N4 N5 C17 117.1(8)
C15 N5 C17 128.5(9)
N3 N4 N5 103.6(9)
N4 N3 C14 112.3(9)
N4 N3 C16 118.8(10)
C14 N3 C16 128.9(10)
C1 N2 C2 111.9(9)
C1 N2 C13 126.8(9)
C2 N2 C13 120.7(9)
C1 N1 C3 110.4(10)
C1 N1 C4 128.1(9)
C3 N1 C4 121.2(10)
N2 C1 N1 103.2(9)
N2 C1 Pd1 127.3(8)
N1 C1 Pd1 129.3(8)
N5 C15 C14 101.8(9)
N5 C15 Pd1 133.2(8)
C14 C15 Pd1 124.9(8)
C28 C27 C26 120.7(14)
C28 C27 Pd1 73.7(7)
C26 C27 Pd1 70.7(7)
C28 C27 H27A 119.3
C26 C27 H27A 119.3
Pd1 C27 H27A 119.3
N3 C16 H16A 109.5
N3 C16 H16B 109.5
H16A C16 H16B 109.5
N3 C16 H16C 109.5
H16A C16 H16C 109.5
H16B C16 H16C 109.5
C22 C21 C20 121.6(13)
C22 C21 H21A 119.2
C20 C21 H21A 119.2
C8 C7 C6 120.1(13)
C8 C7 C12 119.9(14)
C6 C7 C12 119.9(15)
N3 C14 C15 107.9(10)
N3 C14 C13 123.1(9)
C15 C14 C13 128.9(10)
C5 C6 C7 120.7(14)
C5 C6 H6A 119.7
C7 C6 H6A 119.7
C7 C8 C9 121.5(13)
C7 C8 H8A 119.2
C9 C8 H8A 119.2
C3 C2 N2 107.0(10)
C3 C2 H2A 126.5
N2 C2 H2A 126.5
C2 C3 N1 107.4(11)
C2 C3 H3A 126.3
N1 C3 H3A 126.3
C21 C22 C17 118.3(11)
C21 C22 C23 120.3(11)
C17 C22 C23 121.4(10)
C20 C25 H25A 109.5
C20 C25 H25B 109.5
H25A C25 H25B 109.5
C20 C25 H25C 109.5
H25A C25 H25C 109.5
H25B C25 H25C 109.5
C27 C26 Pd1 71.2(7)
C27 C26 H26A 116.5
Pd1 C26 H26A 116.5
C27 C26 H26B 116.5
Pd1 C26 H26B 116.5
H26A C26 H26B 113.5
C19 C18 C17 115.1(11)
C19 C18 C24 123.7(12)
C17 C18 C24 121.2(11)
C22 C23 H23A 109.5
C22 C23 H23B 109.5
H23A C23 H23B 109.5
C22 C23 H23C 109.5
H23A C23 H23C 109.5
H23B C23 H23C 109.5
C5 C11 H11A 109.5
C5 C11 H11B 109.5
H11A C11 H11B 109.5
C5 C11 H11C 109.5
H11A C11 H11C 109.5
H11B C11 H11C 109.5
C21 C20 C19 118.5(12)
C21 C20 C25 120.7(15)
C19 C20 C25 120.8(14)
C6 C5 C4 117.9(12)
C6 C5 C11 120.5(13)
C4 C5 C11 121.5(11)
C18 C24 H24A 109.5
C18 C24 H24B 109.5
H24A C24 H24B 109.5
C18 C24 H24C 109.5
H24A C24 H24C 109.5
H24B C24 H24C 109.5
C9 C10 H10A 109.5
C9 C10 H10B 109.5
H10A C10 H10B 109.5
C9 C10 H10C 109.5
H10A C10 H10C 109.5
H10B C10 H10C 109.5
C7 C12 H12A 109.5
C7 C12 H12B 109.5
H12A C12 H12B 109.5
C7 C12 H12C 109.5
H12A C12 H12C 109.5
H12B C12 H12C 109.5
N2 C13 C14 113.3(9)
N2 C13 H13A 108.9
C14 C13 H13A 108.9
N2 C13 H13B 108.9
C14 C13 H13B 108.9
H13A C13 H13B 107.7
C27 C28 Pd1 70.2(7)
C27 C28 H28A 116.6
Pd1 C28 H28A 116.6
C27 C28 H28B 116.6
Pd1 C28 H28B 116.6
H28A C28 H28B 113.6
C5 C4 C9 122.5(11)
C5 C4 N1 119.2(10)
C9 C4 N1 118.3(12)
C8 C9 C4 117.3(13)
C8 C9 C10 121.1(13)
C4 C9 C10 121.6(13)
C22 C17 C18 122.4(10)
C22 C17 N5 117.9(10)
C18 C17 N5 119.6(11)
C20 C19 C18 124.0(13)
C20 C19 H19A 118.0
C18 C19 H19A 118.0
C29 Pd2 C30 38.3(5)
C29 Pd2 C31 68.5(6)
C30 Pd2 C31 39.2(6)
C29 Pd2 I2 162.7(4)
C30 Pd2 I2 128.6(4)
C31 Pd2 I2 94.8(4)
C29 Pd2 I1 95.9(4)
C30 Pd2 I1 129.6(4)
C31 Pd2 I1 162.9(4)
I2 Pd2 I1 100.19(5)
C30 C29 Pd2 71.9(8)
C30 C29 H29A 116.4
Pd2 C29 H29A 116.4
C30 C29 H29B 116.4
Pd2 C29 H29B 116.4
H29A C29 H29B 113.4
C29 C30 C31 115.5(14)
C29 C30 Pd2 69.8(8)
C31 C30 Pd2 70.5(8)
C29 C30 H30A 121.9
C31 C30 H30A 121.9
Pd2 C30 H30A 121.9
C30 C31 Pd2 70.3(8)
C30 C31 H31A 116.6
Pd2 C31 H31A 116.6
C30 C31 H31B 116.6
Pd2 C31 H31B 116.6
H31A C31 H31B 113.6
Cl2 C32 Cl1 118(2)
Cl2 C32 H32A 107.9
Cl1 C32 H32A 107.9
Cl2 C32 H32B 107.9
Cl1 C32 H32B 107.9
H32A C32 H32B 107.2

loop_
_geom_bond_atom_site_label_1
_geom_bond_atom_site_label_2
_geom_bond_distance
Pd1 C15 2.047(10)
Pd1 C1 2.063(10)
Pd1 C26 2.144(12)
Pd1 C27 2.151(11)
Pd1 C28 2.194(12)
N5 N4 1.335(13)
N5 C15 1.366(13)
N5 C17 1.441(14)
N4 N3 1.316(13)
N3 C14 1.340(14)
N3 C16 1.453(15)
N2 C1 1.360(13)
N2 C2 1.379(15)
N2 C13 1.457(14)
N1 C1 1.382(14)
N1 C3 1.389(15)
N1 C4 1.433(15)
C15 C14 1.390(14)
C27 C28 1.347(19)
C27 C26 1.403(18)
C27 H27A 0.9800
C16 H16A 0.9600
C16 H16B 0.9600
C16 H16C 0.9600
C21 C22 1.370(17)
C21 C20 1.382(19)
C21 H21A 0.9300
C7 C8 1.37(2)
C7 C6 1.38(2)
C7 C12 1.529(19)
C14 C13 1.470(15)
C6 C5 1.379(17)
C6 H6A 0.9300
C8 C9 1.38(2)
C8 H8A 0.9300
C2 C3 1.331(18)
C2 H2A 0.9300
C3 H3A 0.9300
C22 C17 1.408(17)
C22 C23 1.526(17)
C25 C20 1.513(19)
C25 H25A 0.9600
C25 H25B 0.9600
C25 H25C 0.9600
C26 H26A 0.9700
C26 H26B 0.9700
C18 C19 1.386(18)
C18 C17 1.415(16)
C18 C24 1.469(18)
C23 H23A 0.9600
C23 H23B 0.9600
C23 H23C 0.9600
C11 C5 1.504(18)
C11 H11A 0.9600
C11 H11B 0.9600
C11 H11C 0.9600
C20 C19 1.38(2)
C5 C4 1.394(17)
C24 H24A 0.9600
C24 H24B 0.9600
C24 H24C 0.9600
C10 C9 1.54(2)
C10 H10A 0.9600
C10 H10B 0.9600
C10 H10C 0.9600
C12 H12A 0.9600
C12 H12B 0.9600
C12 H12C 0.9600
C13 H13A 0.9700
C13 H13B 0.9700
C28 H28A 0.9700
C28 H28B 0.9700
C4 C9 1.395(17)
C19 H19A 0.9300
I1 Pd2 2.6679(14)
I2 Pd2 2.6312(14)
Pd2 C29 2.099(13)
Pd2 C30 2.126(13)
Pd2 C31 2.128(13)
C29 C30 1.38(2)
C29 H29A 0.9700
C29 H29B 0.9700
C30 C31 1.43(2)
C30 H30A 0.9800
C31 H31A 0.9700
C31 H31B 0.9700
Cl1 C32 1.65(3)
Cl2 C32 1.64(3)
C32 H32A 0.9700
C32 H32B 0.9700

loop_
_geom_torsion_atom_site_label_1
_geom_torsion_atom_site_label_2
_geom_torsion_atom_site_label_3
_geom_torsion_atom_site_label_4
_geom_torsion
C15 N5 N4 N3 1.1(13)
C17 N5 N4 N3 179.7(10)
N5 N4 N3 C14 -0.9(13)
N5 N4 N3 C16 177.5(11)
C2 N2 C1 N1 1.3(12)
C13 N2 C1 N1 172.7(10)
C2 N2 C1 Pd1 176.4(8)
C13 N2 C1 Pd1 -12.2(16)
C3 N1 C1 N2 -0.6(13)
C4 N1 C1 N2 -174.6(11)
C3 N1 C1 Pd1 -175.6(9)
C4 N1 C1 Pd1 10.4(18)
C15 Pd1 C1 N2 -12.3(10)
C26 Pd1 C1 N2 -172(3)
C27 Pd1 C1 N2 151.2(10)
C28 Pd1 C1 N2 174.0(10)
C15 Pd1 C1 N1 161.6(10)
C26 Pd1 C1 N1 2(4)
C27 Pd1 C1 N1 -34.9(14)
C28 Pd1 C1 N1 -12.1(11)
N4 N5 C15 C14 -0.8(12)
C17 N5 C15 C14 -179.2(11)
N4 N5 C15 Pd1 179.9(9)
C17 N5 C15 Pd1 1.5(18)
C1 Pd1 C15 N5 -164.4(11)
C26 Pd1 C15 N5 12.5(11)
C27 Pd1 C15 N5 31.9(14)
C28 Pd1 C15 N5 -10(3)
C1 Pd1 C15 C14 16.4(9)
C26 Pd1 C15 C14 -166.7(9)
C27 Pd1 C15 C14 -147.3(10)
C28 Pd1 C15 C14 170.4(17)
C15 Pd1 C27 C28 -163.8(9)
C1 Pd1 C27 C28 39.6(13)
C26 Pd1 C27 C28 -131.7(15)
C15 Pd1 C27 C26 -32.1(12)
C1 Pd1 C27 C26 171.3(8)
C28 Pd1 C27 C26 131.7(15)
N4 N3 C14 C15 0.5(13)
C16 N3 C14 C15 -177.7(12)
N4 N3 C14 C13 177.8(10)
C16 N3 C14 C13 -0.5(19)
N5 C15 C14 N3 0.1(11)
Pd1 C15 C14 N3 179.5(8)
N5 C15 C14 C13 -176.9(11)
Pd1 C15 C14 C13 2.5(17)
C8 C7 C6 C5 2.1(19)
C12 C7 C6 C5 179.3(12)
C6 C7 C8 C9 -1(2)
C12 C7 C8 C9 -178.6(12)
C1 N2 C2 C3 -1.5(14)
C13 N2 C2 C3 -173.5(11)
N2 C2 C3 N1 1.1(15)
C1 N1 C3 C2 -0.3(15)
C4 N1 C3 C2 174.2(11)
C20 C21 C22 C17 0.2(18)
C20 C21 C22 C23 -179.3(12)
C28 C27 C26 Pd1 56.4(12)
C15 Pd1 C26 C27 157.3(9)
C1 Pd1 C26 C27 -43(3)
C28 Pd1 C26 C27 -28.6(9)
C22 C21 C20 C19 -1(2)
C22 C21 C20 C25 -180.0(14)
C7 C6 C5 C4 -2.9(18)
C7 C6 C5 C11 -180.0(13)
C1 N2 C13 C14 35.6(15)
C2 N2 C13 C14 -153.7(10)
N3 C14 C13 N2 152.6(10)
C15 C14 C13 N2 -30.8(16)
C26 C27 C28 Pd1 -55.0(11)
C15 Pd1 C28 C27 55(2)
C1 Pd1 C28 C27 -152.2(10)
C26 Pd1 C28 C27 30.1(10)
C6 C5 C4 C9 3.1(18)
C11 C5 C4 C9 -179.9(12)
C6 C5 C4 N1 -174.6(10)
C11 C5 C4 N1 2.4(18)
C1 N1 C4 C5 -86.4(15)
C3 N1 C4 C5 100.2(14)
C1 N1 C4 C9 95.8(15)
C3 N1 C4 C9 -77.7(15)
C7 C8 C9 C4 1.6(19)
C7 C8 C9 C10 -178.9(13)
C5 C4 C9 C8 -2.4(18)
N1 C4 C9 C8 175.3(11)
C5 C4 C9 C10 178.0(13)
N1 C4 C9 C10 -4.2(18)
C21 C22 C17 C18 0.0(16)
C23 C22 C17 C18 179.6(11)
C21 C22 C17 N5 -178.2(10)
C23 C22 C17 N5 1.3(16)
C19 C18 C17 C22 0.8(16)
C24 C18 C17 C22 179.4(12)
C19 C18 C17 N5 179.0(10)
C24 C18 C17 N5 -2.4(16)
N4 N5 C17 C22 -101.2(12)
C15 N5 C17 C22 77.2(14)
N4 N5 C17 C18 80.5(13)
C15 N5 C17 C18 -101.1(13)
C21 C20 C19 C18 2(2)
C25 C20 C19 C18 -179.1(14)
C17 C18 C19 C20 -2.0(19)
C24 C18 C19 C20 179.5(14)
C31 Pd2 C29 C30 -32.3(9)
I2 Pd2 C29 C30 -47(2)
I1 Pd2 C29 C30 154.8(9)
Pd2 C29 C30 C31 55.3(11)
C31 Pd2 C30 C29 128.1(13)
I2 Pd2 C30 C29 164.0(8)
I1 Pd2 C30 C29 -33.4(11)
C29 Pd2 C30 C31 -128.1(13)
I2 Pd2 C30 C31 35.9(10)
I1 Pd2 C30 C31 -161.5(7)
C29 C30 C31 Pd2 -54.9(11)
C29 Pd2 C31 C30 31.6(9)
I2 Pd2 C31 C30 -152.6(8)
I1 Pd2 C31 C30 56(2)
